data_4316575
loop_
_publ_author_name
'Hans Moons'
'\/Lukasz \/Lapok'
'Andrei Loas'
'Sabine Van Doorslaer'
'Sergiu M. Gorun'

_publ_section_title
;
 Synthesis, X-ray Structure, Magnetic Resonance, and DFT Analysis of a
 Soluble Copper(II) Phthalocyanine Lacking C-H Bonds
;
_journal_name_full 'Inorganic Chemistry'
_journal_page_first 8779
_journal_page_last 8789
_journal_paper_doi 10.1021/ic100814j
_journal_volume 49
_journal_year 2010
_chemical_formula_moiety 'C64 H16 Cu F64 N8 O4'
_chemical_formula_sum 'C64 H16 Cu F64 N8 O4'
_chemical_formula_weight 2240.39
_chemical_name_systematic
; 
 ? 
;
_space_group_IT_number 14
_symmetry_cell_setting monoclinic
_symmetry_space_group_name_Hall '-P 2yn'
_symmetry_space_group_name_H-M 'P 1 21/n 1'
_atom_sites_solution_hydrogens geom
_atom_sites_solution_primary direct
_atom_sites_solution_secondary difmap
_audit_creation_method SHELXL-97
_cell_angle_alpha 90.00
_cell_angle_beta 92.850(8)
_cell_angle_gamma 90.00
_cell_formula_units_Z 4
_cell_length_a 12.119(4)
_cell_length_b 21.056(8)
_cell_length_c 30.120(11)
_cell_measurement_reflns_used 6520
_cell_measurement_temperature 100(2)
_cell_measurement_theta_max 25.23
_cell_measurement_theta_min 2.25
_cell_volume 7676(5)
_computing_cell_refinement 'Bruker SAINT'
_computing_data_collection 'Bruker SMART'
_computing_data_reduction 'Bruker SAINT'
_computing_molecular_graphics 'SHELXTL (Sheldrick, 2000)'
_computing_publication_material 'SHELXTL (Sheldrick, 2000)'
_computing_structure_refinement 'SHELXTL (Sheldrick, 2000)'
_computing_structure_solution 'SHELXTL (Sheldrick, 2000)'
_diffrn_ambient_temperature 100(2)
_diffrn_measured_fraction_theta_full 0.995
_diffrn_measured_fraction_theta_max 0.995
_diffrn_measurement_device_type 'CCD Bruker APEX'
_diffrn_measurement_method '\w scans'
_diffrn_radiation_monochromator graphite
_diffrn_radiation_source 'fine-focus sealed tube'
_diffrn_radiation_type MoK\a
_diffrn_radiation_wavelength 0.71073
_diffrn_reflns_av_R_equivalents 0.0925
_diffrn_reflns_av_sigmaI/netI 0.0784
_diffrn_reflns_limit_h_max 14
_diffrn_reflns_limit_h_min -14
_diffrn_reflns_limit_k_max 25
_diffrn_reflns_limit_k_min -24
_diffrn_reflns_limit_l_max 35
_diffrn_reflns_limit_l_min -35
_diffrn_reflns_number 63099
_diffrn_reflns_theta_full 25.00
_diffrn_reflns_theta_max 25.00
_diffrn_reflns_theta_min 2.03
_diffrn_standards_number 0
_exptl_absorpt_coefficient_mu 0.495
_exptl_absorpt_correction_T_max 0.949
_exptl_absorpt_correction_T_min 0.834
_exptl_absorpt_correction_type multi-scan
_exptl_absorpt_process_details 'SADABS (Sheldrick, 2007)'
_exptl_crystal_colour purple
_exptl_crystal_density_diffrn 1.939
_exptl_crystal_density_method 'not measured'
_exptl_crystal_description prism
_exptl_crystal_F_000 4372
_exptl_crystal_size_max 0.37
_exptl_crystal_size_mid 0.36
_exptl_crystal_size_min 0.11
_refine_diff_density_max 2.259
_refine_diff_density_min -0.569
_refine_diff_density_rms 0.114
_refine_ls_extinction_method none
_refine_ls_goodness_of_fit_ref 1.004
_refine_ls_hydrogen_treatment constr
_refine_ls_matrix_type full
_refine_ls_number_parameters 1303
_refine_ls_number_reflns 13451
_refine_ls_number_restraints 4
_refine_ls_restrained_S_all 1.004
_refine_ls_R_factor_all 0.1009
_refine_ls_R_factor_gt 0.0583
_refine_ls_shift/su_max 0.020
_refine_ls_shift/su_mean 0.000
_refine_ls_structure_factor_coef Fsqd
_refine_ls_weighting_details 'calc w=1/[\s^2^(Fo^2^)+(0.0860P)^2^] where P=(Fo^2^+2Fc^2^)/3'
_refine_ls_weighting_scheme calc
_refine_ls_wR_factor_gt 0.1403
_refine_ls_wR_factor_ref 0.1615
_reflns_number_gt 8564
_reflns_number_total 13451
_reflns_threshold_expression I>2\s(I)
_cod_data_source_file ic100814j_si_002.cif
_cod_data_source_block 08088
_cod_depositor_comments
;
The following automatic conversions were performed:

'_symmetry_cell_setting' value 'Monoclinic' changed to 'monoclinic'
according to the built-in table from CIF Core dictionary named
'cif_core.dic' version 2.4.1 from 2010-06-29.

Automatic conversion script
Id: cif_fix_values 1646 2011-03-28 12:23:43Z adriana 
;
_cod_original_sg_symbol_H-M 'P 21/n'
_cod_database_code 4316575

loop_
_symmetry_equiv_pos_as_xyz
'x, y, z'
'-x+1/2, y+1/2, -z+1/2'
'-x, -y, -z'
'x-1/2, -y-1/2, z-1/2'

loop_
_atom_site_label
_atom_site_type_symbol
_atom_site_fract_x
_atom_site_fract_y
_atom_site_fract_z
_atom_site_U_iso_or_equiv
_atom_site_adp_type
_atom_site_occupancy
_atom_site_symmetry_multiplicity
_atom_site_calc_flag
_atom_site_refinement_flags
_atom_site_disorder_assembly
_atom_site_disorder_group
Cu1 Cu 0.49930(4) 0.31016(2) 0.252672(17) 0.01179(15) Uani 1 1 d . . .
F1A F 0.2727(2) 0.53154(11) 0.16265(8) 0.0185(6) Uani 1 1 d . . .
F2A F 0.1585(2) 0.29635(11) 0.10526(8) 0.0174(6) Uani 1 1 d . . .
F3A F 0.01335(19) 0.52320(11) 0.07287(8) 0.0167(6) Uani 1 1 d . . .
F4A F 0.1924(2) 0.53509(13) 0.02603(8) 0.0267(7) Uani 1 1 d . . .
F5A F 0.2879(2) 0.57601(13) 0.08083(9) 0.0285(7) Uani 1 1 d . . .
F6A F 0.1446(2) 0.62525(12) 0.05344(9) 0.0246(7) Uani 1 1 d . . .
F7A F 0.1522(2) 0.62253(12) 0.14583(9) 0.0274(7) Uani 1 1 d . . .
F8A F 0.0504(2) 0.54698(12) 0.16955(8) 0.0264(7) Uani 1 1 d . . .
F9A F -0.0124(2) 0.61163(12) 0.11923(9) 0.0246(7) Uani 1 1 d . . .
F10A F 0.0472(2) 0.43867(11) 0.02579(8) 0.0189(6) Uani 1 1 d . . .
F11A F 0.2145(2) 0.33104(12) 0.02799(8) 0.0223(6) Uani 1 1 d . . .
F12A F 0.0770(2) 0.34754(13) -0.01799(8) 0.0275(7) Uani 1 1 d . . .
F13A F 0.0634(2) 0.27735(12) 0.03247(8) 0.0252(7) Uani 1 1 d . . .
F14A F -0.1235(2) 0.35378(14) 0.03544(9) 0.0314(7) Uani 1 1 d . . .
F15A F -0.1033(2) 0.42249(12) 0.08813(9) 0.0280(7) Uani 1 1 d . . .
F16A F -0.0535(2) 0.32580(12) 0.09979(8) 0.0225(6) Uani 1 1 d . . .
N1A N 0.3919(3) 0.34940(16) 0.21032(11) 0.0132(8) Uani 1 1 d . . .
N2A N 0.4235(3) 0.46100(16) 0.22611(11) 0.0115(8) Uani 1 1 d . . .
C1A C 0.3764(4) 0.4127(2) 0.20370(14) 0.0134(10) Uani 1 1 d . . .
C2A C 0.2947(3) 0.4221(2) 0.16696(14) 0.0115(10) Uani 1 1 d . . .
C3A C 0.2443(4) 0.4740(2) 0.14644(14) 0.0135(10) Uani 1 1 d . . .
C4A C 0.1642(3) 0.4698(2) 0.11216(14) 0.0122(10) Uani 1 1 d . . .
C5A C 0.1373(3) 0.4064(2) 0.09496(14) 0.0141(10) Uani 1 1 d . . .
C6A C 0.1856(4) 0.3557(2) 0.11784(14) 0.0140(10) Uani 1 1 d . . .
C7A C 0.2631(3) 0.3621(2) 0.15280(14) 0.0113(10) Uani 1 1 d . . .
C8A C 0.3277(3) 0.3168(2) 0.17962(13) 0.0114(9) Uani 1 1 d . . .
C9A C 0.1120(3) 0.5329(2) 0.09594(14) 0.0147(10) Uani 1 1 d . . .
C10A C 0.1858(4) 0.5682(2) 0.06368(15) 0.0182(11) Uani 1 1 d . . .
C11A C 0.0762(4) 0.5793(2) 0.13378(15) 0.0203(11) Uani 1 1 d . . .
C12A C 0.0597(4) 0.3890(2) 0.05495(14) 0.0153(10) Uani 1 1 d . . .
C13A C 0.1046(4) 0.3347(2) 0.02403(15) 0.0213(11) Uani 1 1 d . . .
C14A C -0.0573(4) 0.3724(2) 0.06974(16) 0.0217(11) Uani 1 1 d . . .
F1B F 0.2582(2) 0.13910(11) 0.12536(8) 0.0179(6) Uani 1 1 d . . .
F2B F 0.5385(2) 0.02621(11) 0.24643(8) 0.0167(6) Uani 1 1 d . . .
F3B F 0.3302(2) -0.04478(11) 0.10198(8) 0.0212(6) Uani 1 1 d . . .
F4B F 0.3886(2) 0.08463(13) 0.06757(9) 0.0295(7) Uani 1 1 d . . .
F5B F 0.3060(3) 0.00738(14) 0.03291(9) 0.0381(8) Uani 1 1 d . . .
F6B F 0.2115(2) 0.08674(13) 0.05359(9) 0.0315(7) Uani 1 1 d . . .
F7B F 0.1121(2) -0.02753(14) 0.08025(10) 0.0354(8) Uani 1 1 d . . .
F8B F 0.1034(2) 0.05110(13) 0.12622(9) 0.0305(7) Uani 1 1 d . . .
F9B F 0.1470(2) -0.04202(13) 0.15014(9) 0.0294(7) Uani 1 1 d . . .
F10B F 0.3378(2) -0.09120(11) 0.17260(8) 0.0183(6) Uani 1 1 d . . .
F11B F 0.5301(2) -0.07709(12) 0.13199(8) 0.0254(7) Uani 1 1 d . . .
F12B F 0.5370(2) -0.14776(12) 0.18355(9) 0.0281(7) Uani 1 1 d . . .
F13B F 0.6191(2) -0.05776(12) 0.19387(9) 0.0237(6) Uani 1 1 d . . .
F14B F 0.3569(2) -0.13356(12) 0.24524(9) 0.0266(7) Uani 1 1 d . . .
F15B F 0.5062(2) -0.08671(12) 0.26651(8) 0.0258(7) Uani 1 1 d . . .
F16B F 0.3513(2) -0.03540(12) 0.26476(8) 0.0226(6) Uani 1 1 d . . .
N1B N 0.4573(3) 0.22587(16) 0.23082(11) 0.0126(8) Uani 1 1 d . . .
N2B N 0.3222(3) 0.25486(16) 0.17261(11) 0.0118(8) Uani 1 1 d . . .
C1B C 0.3838(3) 0.2144(2) 0.19619(14) 0.0120(10) Uani 1 1 d . . .
C2B C 0.3812(3) 0.1464(2) 0.18730(14) 0.0123(10) Uani 1 1 d . . .
C3B C 0.3260(4) 0.1093(2) 0.15530(14) 0.0151(10) Uani 1 1 d . . .
C4B C 0.3405(3) 0.0439(2) 0.15192(14) 0.0119(10) Uani 1 1 d . . .
C5B C 0.4091(4) 0.0137(2) 0.18591(14) 0.0138(10) Uani 1 1 d . . .
C6B C 0.4676(3) 0.0530(2) 0.21615(14) 0.0127(10) Uani 1 1 d . . .
C7B C 0.4553(3) 0.1177(2) 0.21774(14) 0.0131(10) Uani 1 1 d . . .
C8B C 0.5028(3) 0.1690(2) 0.24483(14) 0.0127(10) Uani 1 1 d . . .
C9B C 0.2833(4) 0.0124(2) 0.11043(15) 0.0183(11) Uani 1 1 d . . .
C10B C 0.2966(4) 0.0492(2) 0.06543(16) 0.0246(12) Uani 1 1 d . . .
C11B C 0.1599(4) -0.0012(2) 0.11686(17) 0.0247(12) Uani 1 1 d . . .
C12B C 0.4229(4) -0.0583(2) 0.19371(15) 0.0157(10) Uani 1 1 d . . .
C13B C 0.5301(4) -0.0852(2) 0.17526(15) 0.0195(11) Uani 1 1 d . . .
C14B C 0.4114(4) -0.0784(2) 0.24354(15) 0.0194(11) Uani 1 1 d . . .
F1C F 0.7269(2) 0.08869(11) 0.34268(8) 0.0177(6) Uani 1 1 d . . .
F2C F 0.8329(2) 0.32378(11) 0.40311(8) 0.0171(6) Uani 1 1 d . . .
F3C F 0.98640(19) 0.09932(11) 0.43241(8) 0.0176(6) Uani 1 1 d . . .
F4C F 0.9491(2) 0.07892(12) 0.33495(8) 0.0261(7) Uani 1 1 d . . .
F5C F 0.8542(2) -0.00047(12) 0.35744(9) 0.0242(6) Uani 1 1 d . . .
F6C F 1.0189(2) 0.01395(12) 0.38314(8) 0.0208(6) Uani 1 1 d . . .
F7C F 0.7173(2) 0.03915(13) 0.42380(9) 0.0288(7) Uani 1 1 d . . .
F8C F 0.8660(2) -0.00685(12) 0.45038(9) 0.0273(7) Uani 1 1 d . . .
F9C F 0.8089(2) 0.07932(13) 0.47885(8) 0.0278(7) Uani 1 1 d . . .
F10C F 0.9390(2) 0.17938(11) 0.48206(8) 0.0203(6) Uani 1 1 d . . .
F11C F 1.0991(2) 0.20135(13) 0.42404(10) 0.0337(7) Uani 1 1 d . . .
F12C F 1.1069(2) 0.26520(14) 0.47991(10) 0.0408(8) Uani 1 1 d . . .
F13C F 1.0485(2) 0.29850(12) 0.41507(9) 0.0281(7) Uani 1 1 d . . .
F14C F 0.9167(2) 0.34131(12) 0.47781(8) 0.0263(7) Uani 1 1 d . . .
F15C F 0.7690(2) 0.28406(12) 0.48009(9) 0.0269(7) Uani 1 1 d . . .
F16C F 0.9054(3) 0.26916(13) 0.52722(9) 0.0350(8) Uani 1 1 d . . .
N1C N 0.6060(3) 0.27092(16) 0.29551(11) 0.0122(8) Uani 1 1 d . . .
N2C N 0.5769(3) 0.15940(16) 0.27805(11) 0.0120(8) Uani 1 1 d . . .
C1C C 0.6224(3) 0.2072(2) 0.30141(14) 0.0131(10) Uani 1 1 d . . .
C2C C 0.7022(3) 0.1980(2) 0.33895(14) 0.0131(10) Uani 1 1 d . . .
C3C C 0.7541(4) 0.1462(2) 0.35910(14) 0.0129(10) Uani 1 1 d . . .
C4C C 0.8327(4) 0.1507(2) 0.39430(14) 0.0151(10) Uani 1 1 d . . .
C5C C 0.8570(3) 0.2135(2) 0.41190(14) 0.0121(10) Uani 1 1 d . . .
C6C C 0.8078(4) 0.2645(2) 0.38966(14) 0.0142(10) Uani 1 1 d . . .
C7C C 0.7321(4) 0.25837(19) 0.35422(14) 0.0125(10) Uani 1 1 d . . .
C8C C 0.6683(3) 0.3034(2) 0.32655(14) 0.0134(10) Uani 1 1 d . . .
C9C C 0.8887(4) 0.0875(2) 0.40890(14) 0.0141(10) Uani 1 1 d . . .
C10C C 0.9267(4) 0.0446(2) 0.37004(15) 0.0191(11) Uani 1 1 d . . .
C11C C 0.8182(4) 0.0492(2) 0.44069(16) 0.0193(11) Uani 1 1 d . . .
C12C C 0.9299(4) 0.2305(2) 0.45380(15) 0.0177(11) Uani 1 1 d . . .
C13C C 1.0491(4) 0.2495(2) 0.44247(17) 0.0248(12) Uani 1 1 d . . .
C14C C 0.8788(4) 0.2834(2) 0.48466(15) 0.0224(11) Uani 1 1 d . . .
F1D F 0.7410(2) 0.48376(11) 0.37893(8) 0.0184(6) Uani 1 1 d . . .
F2D F 0.47105(19) 0.59346(11) 0.25272(8) 0.0149(6) Uani 1 1 d . . .
F3D F 0.6747(2) 0.67046(11) 0.39674(8) 0.0202(6) Uani 1 1 d . . .
F4D F 0.8576(2) 0.66339(12) 0.34829(9) 0.0253(7) Uani 1 1 d . . .
F5D F 0.8990(2) 0.57176(12) 0.37427(9) 0.0250(7) Uani 1 1 d . . .
F6D F 0.8937(2) 0.65221(12) 0.41838(9) 0.0291(7) Uani 1 1 d . . .
F7D F 0.7030(3) 0.62238(13) 0.46738(9) 0.0379(8) Uani 1 1 d . . .
F8D F 0.6160(2) 0.54437(13) 0.43594(9) 0.0309(7) Uani 1 1 d . . .
F9D F 0.7938(2) 0.54117(13) 0.44799(9) 0.0300(7) Uani 1 1 d . . .
F10D F 0.6684(2) 0.71343(11) 0.32540(8) 0.0182(6) Uani 1 1 d . . .
F11D F 0.6587(2) 0.65338(12) 0.23432(8) 0.0212(6) Uani 1 1 d . . .
F12D F 0.5048(2) 0.70506(12) 0.23032(8) 0.0221(6) Uani 1 1 d . . .
F13D F 0.6538(2) 0.75209(12) 0.25160(8) 0.0250(7) Uani 1 1 d . . .
F14D F 0.3876(2) 0.67941(12) 0.30237(9) 0.0234(6) Uani 1 1 d . . .
F15D F 0.4703(2) 0.76948(12) 0.31211(9) 0.0255(7) Uani 1 1 d . . .
F16D F 0.4742(2) 0.69995(12) 0.36492(8) 0.0237(6) Uani 1 1 d . . .
N1D N 0.5419(3) 0.39464(16) 0.27444(12) 0.0127(8) Uani 1 1 d . . .
N2D N 0.6743(3) 0.36544(16) 0.33366(12) 0.0118(8) Uani 1 1 d . . .
C1D C 0.6149(3) 0.4066(2) 0.30921(14) 0.0133(10) Uani 1 1 d . . .
C2D C 0.6206(4) 0.4749(2) 0.31712(13) 0.0119(10) Uani 1 1 d . . .
C3D C 0.6747(3) 0.5126(2) 0.34838(14) 0.0132(10) Uani 1 1 d . . .
C4D C 0.6645(3) 0.5783(2) 0.34950(14) 0.0140(10) Uani 1 1 d . . .
C5D C 0.5969(3) 0.6077(2) 0.31415(14) 0.0141(10) Uani 1 1 d . . .
C6D C 0.5390(3) 0.5676(2) 0.28459(14) 0.0129(10) Uani 1 1 d . . .
C7D C 0.5480(3) 0.5026(2) 0.28533(14) 0.0129(10) Uani 1 1 d . . .
C8D C 0.4995(3) 0.4515(2) 0.25877(14) 0.0136(10) Uani 1 1 d . . .
C9D C 0.7216(4) 0.6121(2) 0.39009(15) 0.0162(10) Uani 1 1 d . . .
C10D C 0.8445(4) 0.6247(2) 0.38242(15) 0.0200(11) Uani 1 1 d . . .
C11D C 0.7092(4) 0.5786(2) 0.43571(15) 0.0240(12) Uani 1 1 d . . .
C12D C 0.5849(4) 0.6794(2) 0.30414(15) 0.0154(10) Uani 1 1 d . . .
C13D C 0.5986(4) 0.6972(2) 0.25426(15) 0.0167(10) Uani 1 1 d . . .
C14D C 0.4764(4) 0.7074(2) 0.32130(15) 0.0174(10) Uani 1 1 d . . .
C1E C 0.7781(4) 0.3764(2) 0.18756(18) 0.0316(13) Uani 1 1 d . . .
H1E1 H 0.7646 0.3817 0.2192 0.047 Uiso 1 1 calc R . .
H1E2 H 0.7847 0.4182 0.1737 0.047 Uiso 1 1 calc R . .
H1E3 H 0.8468 0.3526 0.1845 0.047 Uiso 1 1 calc R . .
C2E C 0.6845(4) 0.3411(2) 0.16530(17) 0.0235(12) Uani 1 1 d . . .
O3E O 0.6125(3) 0.31434(16) 0.18409(11) 0.0270(8) Uani 1 1 d . . .
O4E O 0.6895(3) 0.34304(17) 0.12102(11) 0.0307(9) Uani 1 1 d . . .
C5E C 0.5986(4) 0.3126(3) 0.09550(17) 0.0332(13) Uani 1 1 d . . .
H5E1 H 0.5729 0.2751 0.1120 0.040 Uiso 1 1 calc R . .
H5E2 H 0.6249 0.2976 0.0667 0.040 Uiso 1 1 calc R . .
C6E C 0.5044(4) 0.3579(2) 0.08731(17) 0.0283(12) Uani 1 1 d . . .
H6E1 H 0.4777 0.3722 0.1158 0.042 Uiso 1 1 calc R . .
H6E2 H 0.4444 0.3365 0.0702 0.042 Uiso 1 1 calc R . .
H6E3 H 0.5296 0.3946 0.0706 0.042 Uiso 1 1 calc R . .
C1F C 0.2086(4) 0.2444(3) 0.31745(19) 0.0402(15) Uani 1 1 d . A .
H1F1 H 0.1436 0.2715 0.3205 0.060 Uiso 1 1 calc R . .
H1F2 H 0.1976 0.2039 0.3326 0.060 Uiso 1 1 calc R . .
H1F3 H 0.2192 0.2365 0.2859 0.060 Uiso 1 1 calc R . .
C2F C 0.3083(4) 0.2769(2) 0.33778(17) 0.0255(12) Uani 1 1 d D . .
O3F O 0.3780(3) 0.30274(18) 0.31784(12) 0.0361(9) Uani 1 1 d . A .
O4F O 0.3160(14) 0.2708(17) 0.38190(15) 0.034(5) Uani 0.594(12) 1 d PD A 1
C5F C 0.4167(12) 0.2952(7) 0.4034(5) 0.042(4) Uani 0.594(12) 1 d PD A 1
H5F1 H 0.4354 0.3369 0.3907 0.050 Uiso 0.594(12) 1 calc PR A 1
H5F2 H 0.4787 0.2656 0.3990 0.050 Uiso 0.594(12) 1 calc PR A 1
C6F C 0.3979(10) 0.3017(5) 0.4516(3) 0.051(4) Uani 0.594(12) 1 d PD A 1
H6F1 H 0.3327 0.3283 0.4554 0.077 Uiso 0.594(12) 1 calc PR A 1
H6F2 H 0.4626 0.3216 0.4666 0.077 Uiso 0.594(12) 1 calc PR A 1
H6F3 H 0.3860 0.2597 0.4644 0.077 Uiso 0.594(12) 1 calc PR A 1
O4F' O 0.2976(17) 0.281(2) 0.38153(18) 0.041(9) Uani 0.406(12) 1 d PD A 2
C5F' C 0.3790(19) 0.3178(8) 0.4074(7) 0.038(6) Uani 0.406(12) 1 d PD A 2
H5F3 H 0.3445 0.3382 0.4328 0.046 Uiso 0.406(12) 1 calc PR A 2
H5F4 H 0.4101 0.3514 0.3887 0.046 Uiso 0.406(12) 1 calc PR A 2
C6F' C 0.4676(14) 0.2736(8) 0.4235(7) 0.060(6) Uani 0.406(12) 1 d PD A 2
H6F4 H 0.4344 0.2351 0.4354 0.090 Uiso 0.406(12) 1 calc PR A 2
H6F5 H 0.5135 0.2943 0.4470 0.090 Uiso 0.406(12) 1 calc PR A 2
H6F6 H 0.5136 0.2623 0.3989 0.090 Uiso 0.406(12) 1 calc PR A 2

loop_
_atom_site_aniso_label
_atom_site_aniso_U_11
_atom_site_aniso_U_22
_atom_site_aniso_U_33
_atom_site_aniso_U_23
_atom_site_aniso_U_13
_atom_site_aniso_U_12
Cu1 0.0102(3) 0.0066(3) 0.0181(3) 0.0007(2) -0.0038(2) 0.0002(2)
F1A 0.0200(15) 0.0084(13) 0.0264(14) -0.0015(11) -0.0061(12) 0.0010(11)
F2A 0.0203(14) 0.0086(13) 0.0226(14) 0.0016(11) -0.0058(11) -0.0015(11)
F3A 0.0080(13) 0.0179(14) 0.0235(14) 0.0044(11) -0.0074(11) 0.0027(11)
F4A 0.0301(17) 0.0253(16) 0.0254(16) 0.0045(13) 0.0096(13) 0.0014(13)
F5A 0.0111(14) 0.0312(17) 0.0427(18) 0.0162(14) -0.0028(13) -0.0031(12)
F6A 0.0215(15) 0.0159(15) 0.0361(16) 0.0115(12) -0.0020(13) 0.0008(12)
F7A 0.0276(16) 0.0140(15) 0.0390(17) -0.0037(13) -0.0132(13) 0.0050(13)
F8A 0.0299(17) 0.0254(17) 0.0243(15) 0.0054(13) 0.0060(13) 0.0114(13)
F9A 0.0199(15) 0.0219(16) 0.0316(16) 0.0007(12) -0.0030(12) 0.0114(12)
F10A 0.0214(15) 0.0124(14) 0.0224(14) 0.0052(11) -0.0045(12) -0.0004(11)
F11A 0.0201(15) 0.0225(15) 0.0242(15) -0.0017(12) -0.0004(12) 0.0042(12)
F12A 0.0374(18) 0.0265(17) 0.0178(15) -0.0008(12) -0.0065(13) 0.0018(13)
F13A 0.0313(17) 0.0158(15) 0.0276(15) -0.0013(12) -0.0082(13) -0.0053(13)
F14A 0.0172(15) 0.0408(19) 0.0347(17) 0.0072(14) -0.0138(13) -0.0107(13)
F15A 0.0164(15) 0.0198(16) 0.0484(18) 0.0059(14) 0.0068(13) 0.0025(12)
F16A 0.0161(14) 0.0200(15) 0.0313(16) 0.0126(13) -0.0006(12) -0.0011(12)
N1A 0.013(2) 0.009(2) 0.017(2) 0.0015(16) -0.0013(16) -0.0005(16)
N2A 0.0083(19) 0.0087(19) 0.017(2) 0.0022(16) -0.0026(16) 0.0034(15)
C1A 0.012(2) 0.010(2) 0.019(2) 0.0038(19) 0.0011(19) -0.0015(19)
C2A 0.009(2) 0.010(2) 0.016(2) -0.0005(19) 0.0010(18) 0.0005(18)
C3A 0.018(3) 0.007(2) 0.015(2) -0.0026(19) 0.0011(19) -0.0042(19)
C4A 0.010(2) 0.009(2) 0.017(2) 0.0066(19) -0.0013(19) -0.0039(18)
C5A 0.010(2) 0.016(2) 0.017(2) 0.001(2) -0.0007(19) -0.0004(19)
C6A 0.012(2) 0.009(2) 0.020(2) -0.001(2) -0.001(2) -0.0027(19)
C7A 0.008(2) 0.012(2) 0.014(2) 0.0011(19) 0.0029(18) -0.0001(18)
C8A 0.010(2) 0.011(2) 0.014(2) 0.0016(19) 0.0010(18) 0.0021(18)
C9A 0.006(2) 0.016(3) 0.021(2) 0.000(2) -0.0088(19) 0.0010(19)
C10A 0.015(3) 0.013(3) 0.026(3) 0.006(2) -0.003(2) 0.004(2)
C11A 0.018(3) 0.017(3) 0.026(3) 0.006(2) -0.003(2) 0.006(2)
C12A 0.016(2) 0.012(2) 0.018(2) 0.010(2) -0.005(2) 0.0009(19)
C13A 0.026(3) 0.019(3) 0.018(3) 0.001(2) -0.003(2) -0.003(2)
C14A 0.015(3) 0.022(3) 0.027(3) 0.003(2) -0.007(2) -0.003(2)
F1B 0.0176(14) 0.0128(14) 0.0223(14) -0.0017(11) -0.0086(11) 0.0021(11)
F2B 0.0148(14) 0.0117(14) 0.0232(14) 0.0010(11) -0.0046(11) 0.0023(11)
F3B 0.0249(15) 0.0144(14) 0.0240(15) -0.0082(12) -0.0017(12) 0.0047(12)
F4B 0.0309(17) 0.0323(18) 0.0254(15) 0.0054(13) 0.0024(13) -0.0028(14)
F5B 0.061(2) 0.0327(18) 0.0197(16) -0.0081(14) -0.0051(15) 0.0082(16)
F6B 0.0413(19) 0.0245(17) 0.0271(16) -0.0017(13) -0.0157(14) 0.0096(14)
F7B 0.0264(17) 0.0353(18) 0.0427(18) -0.0124(15) -0.0167(14) -0.0065(14)
F8B 0.0170(15) 0.0262(17) 0.0476(18) -0.0078(14) -0.0050(13) 0.0062(13)
F9B 0.0193(15) 0.0255(17) 0.0434(18) 0.0012(14) 0.0021(13) -0.0047(13)
F10B 0.0173(14) 0.0118(14) 0.0253(14) -0.0013(11) -0.0029(12) -0.0041(11)
F11B 0.0265(16) 0.0250(16) 0.0254(16) -0.0061(13) 0.0061(13) 0.0061(13)
F12B 0.0290(17) 0.0095(15) 0.0461(18) -0.0019(13) 0.0042(14) 0.0064(12)
F13B 0.0153(14) 0.0185(15) 0.0372(16) -0.0049(13) 0.0001(13) 0.0035(12)
F14B 0.0337(17) 0.0160(15) 0.0301(16) 0.0034(12) 0.0011(13) -0.0104(13)
F15B 0.0280(17) 0.0218(16) 0.0266(15) 0.0054(12) -0.0074(13) 0.0012(13)
F16B 0.0263(16) 0.0191(15) 0.0230(15) 0.0000(12) 0.0076(12) -0.0043(12)
N1B 0.012(2) 0.0056(19) 0.020(2) 0.0019(16) 0.0021(16) 0.0020(16)
N2B 0.010(2) 0.010(2) 0.0147(19) -0.0002(16) 0.0009(16) 0.0002(16)
C1B 0.008(2) 0.009(2) 0.018(2) -0.0017(19) 0.0001(19) -0.0020(19)
C2B 0.010(2) 0.014(2) 0.013(2) -0.0009(19) 0.0012(18) 0.0016(19)
C3B 0.014(2) 0.013(2) 0.018(2) -0.003(2) -0.003(2) 0.001(2)
C4B 0.008(2) 0.015(2) 0.013(2) -0.0066(19) 0.0011(18) -0.0009(19)
C5B 0.012(2) 0.012(2) 0.017(2) -0.0001(19) 0.0009(19) -0.0029(19)
C6B 0.009(2) 0.013(2) 0.016(2) 0.0055(19) 0.0005(19) 0.0002(19)
C7B 0.009(2) 0.013(2) 0.017(2) 0.0011(19) 0.0002(19) 0.0007(19)
C8B 0.013(2) 0.010(2) 0.016(2) 0.0038(19) 0.0012(19) 0.0010(19)
C9B 0.015(3) 0.013(3) 0.026(3) -0.008(2) -0.002(2) 0.002(2)
C10B 0.030(3) 0.021(3) 0.022(3) -0.004(2) -0.007(2) 0.003(2)
C11B 0.019(3) 0.023(3) 0.032(3) -0.008(2) -0.006(2) -0.004(2)
C12B 0.013(2) 0.009(2) 0.025(3) -0.003(2) -0.002(2) 0.0029(19)
C13B 0.022(3) 0.012(3) 0.024(3) -0.003(2) 0.000(2) 0.005(2)
C14B 0.019(3) 0.015(3) 0.023(3) -0.002(2) -0.002(2) -0.003(2)
F1C 0.0167(14) 0.0070(13) 0.0285(15) -0.0006(11) -0.0075(12) 0.0011(11)
F2C 0.0198(14) 0.0066(13) 0.0240(14) -0.0007(11) -0.0078(11) -0.0025(11)
F3C 0.0109(13) 0.0151(14) 0.0263(15) -0.0002(11) -0.0053(11) 0.0019(11)
F4C 0.0331(17) 0.0230(16) 0.0225(15) 0.0042(13) 0.0052(13) 0.0108(13)
F5C 0.0219(15) 0.0136(14) 0.0361(17) -0.0039(12) -0.0080(13) 0.0011(12)
F6C 0.0157(14) 0.0160(15) 0.0305(15) 0.0002(12) -0.0009(12) 0.0086(11)
F7C 0.0177(15) 0.0259(17) 0.0426(18) 0.0104(14) -0.0009(13) -0.0057(12)
F8C 0.0304(17) 0.0164(15) 0.0357(17) 0.0114(13) 0.0077(14) 0.0100(13)
F9C 0.0349(17) 0.0234(16) 0.0263(16) 0.0048(13) 0.0136(13) 0.0005(13)
F10C 0.0283(16) 0.0107(14) 0.0211(14) 0.0038(11) -0.0060(12) 0.0016(12)
F11C 0.0159(15) 0.0213(17) 0.064(2) 0.0045(15) 0.0018(14) -0.0008(13)
F12C 0.0325(18) 0.0325(18) 0.054(2) 0.0051(15) -0.0294(16) -0.0110(15)
F13C 0.0179(15) 0.0203(16) 0.0456(18) 0.0108(14) -0.0019(13) -0.0059(12)
F14C 0.0403(18) 0.0092(14) 0.0283(15) -0.0006(12) -0.0098(13) -0.0009(13)
F15C 0.0334(18) 0.0185(15) 0.0290(16) -0.0015(12) 0.0048(13) 0.0041(13)
F16C 0.062(2) 0.0226(17) 0.0190(15) -0.0006(13) -0.0114(14) 0.0068(15)
N1C 0.012(2) 0.0063(19) 0.018(2) -0.0028(16) -0.0014(16) 0.0020(16)
N2C 0.0111(19) 0.0075(19) 0.017(2) 0.0000(16) 0.0001(16) -0.0008(16)
C1C 0.009(2) 0.015(2) 0.015(2) 0.005(2) 0.0014(19) 0.0022(19)
C2C 0.010(2) 0.012(2) 0.018(2) -0.0015(19) 0.0029(19) -0.0015(19)
C3C 0.014(2) 0.007(2) 0.018(2) -0.0011(19) -0.0027(19) -0.0006(19)
C4C 0.014(2) 0.012(2) 0.020(2) 0.003(2) 0.002(2) 0.0006(19)
C5C 0.007(2) 0.013(2) 0.016(2) -0.0016(19) -0.0020(18) -0.0028(18)
C6C 0.013(2) 0.008(2) 0.022(2) 0.000(2) 0.002(2) -0.0035(19)
C7C 0.014(2) 0.006(2) 0.018(2) -0.0024(19) 0.0013(19) -0.0010(18)
C8C 0.008(2) 0.014(3) 0.018(2) 0.001(2) -0.0028(19) -0.0041(19)
C9C 0.013(2) 0.009(2) 0.020(2) 0.0005(19) -0.002(2) -0.0010(19)
C10C 0.015(3) 0.020(3) 0.022(3) 0.003(2) -0.002(2) 0.004(2)
C11C 0.017(3) 0.012(3) 0.029(3) 0.003(2) -0.003(2) 0.003(2)
C12C 0.017(3) 0.013(3) 0.022(3) 0.004(2) -0.006(2) 0.002(2)
C13C 0.017(3) 0.019(3) 0.038(3) 0.006(2) -0.012(2) -0.006(2)
C14C 0.033(3) 0.012(3) 0.022(3) -0.001(2) -0.006(2) 0.001(2)
F1D 0.0220(15) 0.0114(14) 0.0207(14) 0.0008(11) -0.0097(12) 0.0031(11)
F2D 0.0157(14) 0.0077(13) 0.0206(14) -0.0001(11) -0.0058(11) 0.0037(10)
F3D 0.0258(15) 0.0117(14) 0.0227(14) -0.0042(11) -0.0017(12) 0.0045(12)
F4D 0.0199(15) 0.0203(15) 0.0355(17) 0.0048(13) -0.0006(13) -0.0009(12)
F5D 0.0162(14) 0.0168(15) 0.0418(17) -0.0033(13) -0.0014(13) 0.0022(12)
F6D 0.0264(16) 0.0227(16) 0.0363(17) -0.0059(13) -0.0174(13) -0.0054(13)
F7D 0.066(2) 0.0287(18) 0.0186(15) -0.0065(13) -0.0014(15) 0.0041(16)
F8D 0.0368(18) 0.0292(17) 0.0269(16) 0.0057(13) 0.0060(14) -0.0053(14)
F9D 0.0419(18) 0.0214(16) 0.0252(16) 0.0010(13) -0.0144(14) 0.0025(14)
F10D 0.0177(14) 0.0115(14) 0.0247(14) -0.0025(11) -0.0056(12) -0.0065(11)
F11D 0.0231(15) 0.0178(15) 0.0232(15) -0.0022(12) 0.0068(12) -0.0015(12)
F12D 0.0250(16) 0.0164(15) 0.0240(14) 0.0072(12) -0.0073(12) -0.0016(12)
F13D 0.0318(17) 0.0133(14) 0.0300(16) 0.0053(12) 0.0014(13) -0.0108(12)
F14D 0.0117(14) 0.0221(15) 0.0364(16) -0.0044(13) 0.0007(12) 0.0031(12)
F15D 0.0282(16) 0.0110(15) 0.0372(17) 0.0021(12) 0.0012(13) 0.0088(12)
F16D 0.0249(16) 0.0235(16) 0.0231(15) -0.0004(12) 0.0063(12) 0.0075(12)
N1D 0.0092(19) 0.008(2) 0.020(2) -0.0006(16) -0.0037(16) 0.0013(16)
N2D 0.0079(19) 0.0053(19) 0.022(2) -0.0009(16) -0.0013(16) 0.0012(15)
C1D 0.009(2) 0.013(2) 0.018(2) -0.001(2) 0.0022(19) -0.0011(19)
C2D 0.019(2) 0.005(2) 0.012(2) 0.0002(18) 0.0034(19) 0.0010(19)
C3D 0.007(2) 0.016(3) 0.017(2) 0.003(2) -0.0021(19) 0.0026(19)
C4D 0.012(2) 0.012(2) 0.018(2) 0.000(2) -0.0004(19) 0.0026(19)
C5D 0.011(2) 0.013(2) 0.018(2) 0.0004(19) 0.0043(19) 0.0012(19)
C6D 0.013(2) 0.012(2) 0.013(2) 0.0007(19) -0.0025(19) 0.0036(19)
C7D 0.009(2) 0.010(2) 0.019(2) 0.0027(19) 0.0000(19) 0.0029(18)
C8D 0.009(2) 0.011(2) 0.020(2) -0.0008(19) 0.001(2) 0.0012(19)
C9D 0.018(3) 0.006(2) 0.024(3) -0.002(2) -0.004(2) 0.0044(19)
C10D 0.020(3) 0.016(3) 0.024(3) 0.000(2) -0.006(2) -0.002(2)
C11D 0.032(3) 0.021(3) 0.019(3) -0.003(2) -0.004(2) 0.002(2)
C12D 0.013(2) 0.009(2) 0.024(3) -0.003(2) -0.001(2) -0.0025(19)
C13D 0.017(3) 0.007(2) 0.026(3) 0.001(2) -0.002(2) -0.001(2)
C14D 0.018(3) 0.011(2) 0.023(3) -0.001(2) 0.001(2) 0.004(2)
C1E 0.019(3) 0.030(3) 0.045(3) 0.008(3) -0.007(3) -0.003(2)
C2E 0.020(3) 0.018(3) 0.033(3) -0.002(2) 0.003(2) 0.007(2)
O3E 0.0213(19) 0.030(2) 0.030(2) 0.0039(16) 0.0094(16) -0.0042(16)
O4E 0.024(2) 0.035(2) 0.034(2) 0.0024(17) 0.0098(17) 0.0001(17)
C5E 0.040(3) 0.033(3) 0.027(3) -0.008(3) 0.000(3) -0.005(3)
C6E 0.027(3) 0.022(3) 0.035(3) -0.003(2) -0.001(2) -0.008(2)
C1F 0.036(3) 0.034(3) 0.048(4) 0.007(3) -0.014(3) -0.001(3)
C2F 0.017(3) 0.025(3) 0.034(3) 0.003(2) -0.001(2) 0.007(2)
O3F 0.026(2) 0.045(2) 0.038(2) 0.0097(19) 0.0124(18) -0.0047(18)
O4F 0.035(6) 0.046(12) 0.022(7) 0.004(5) 0.003(5) -0.009(6)
C5F 0.047(11) 0.026(10) 0.051(9) -0.005(7) -0.009(7) 0.004(7)
C6F 0.064(8) 0.056(8) 0.033(6) -0.009(5) -0.006(6) -0.005(6)
O4F' 0.048(13) 0.038(15) 0.037(13) 0.010(8) 0.003(8) -0.023(14)
C5F' 0.075(18) 0.020(12) 0.020(9) 0.012(8) -0.004(10) -0.003(10)
C6F' 0.058(13) 0.036(11) 0.086(17) 0.013(10) -0.009(11) -0.020(9)

loop_
_atom_type_symbol
_atom_type_description
_atom_type_scat_dispersion_real
_atom_type_scat_dispersion_imag
_atom_type_scat_source
C C 0.0033 0.0016 'International Tables Vol C Tables 4.2.6.8 and 6.1.1.4'
N N 0.0061 0.0033 'International Tables Vol C Tables 4.2.6.8 and 6.1.1.4'
O O 0.0106 0.0060 'International Tables Vol C Tables 4.2.6.8 and 6.1.1.4'
F F 0.0171 0.0103 'International Tables Vol C Tables 4.2.6.8 and 6.1.1.4'
Cu Cu 0.3201 1.2651 'International Tables Vol C Tables 4.2.6.8 and 6.1.1.4'
H H 0.0000 0.0000 'International Tables Vol C Tables 4.2.6.8 and 6.1.1.4'

loop_
_geom_angle_atom_site_label_1
_geom_angle_atom_site_label_2
_geom_angle_atom_site_label_3
_geom_angle
_geom_angle_site_symmetry_1
_geom_angle_site_symmetry_3
_geom_angle_publ_flag
N1B Cu1 N1D 179.78(16) . . ?
N1B Cu1 N1A 90.59(14) . . ?
N1D Cu1 N1A 89.45(14) . . ?
N1B Cu1 N1C 89.50(14) . . ?
N1D Cu1 N1C 90.46(14) . . ?
N1A Cu1 N1C 179.52(15) . . ?
C1A N1A C8A 108.9(3) . . ?
C1A N1A Cu1 126.3(3) . . ?
C8A N1A Cu1 124.5(3) . . ?
C8D N2A C1A 121.6(4) . . ?
N2A C1A N1A 128.4(4) . . ?
N2A C1A C2A 122.5(4) . . ?
N1A C1A C2A 109.1(4) . . ?
C7A C2A C3A 118.4(4) . . ?
C7A C2A C1A 106.1(4) . . ?
C3A C2A C1A 135.5(4) . . ?
F1A C3A C2A 116.7(4) . . ?
F1A C3A C4A 119.1(4) . . ?
C2A C3A C4A 124.1(4) . . ?
C3A C4A C5A 117.2(4) . . ?
C3A C4A C9A 116.3(4) . . ?
C5A C4A C9A 126.4(4) . . ?
C6A C5A C4A 116.5(4) . . ?
C6A C5A C12A 115.7(4) . . ?
C4A C5A C12A 127.8(4) . . ?
F2A C6A C7A 117.1(4) . . ?
F2A C6A C5A 119.1(4) . . ?
C7A C6A C5A 123.9(4) . . ?
C2A C7A C6A 119.5(4) . . ?
C2A C7A C8A 107.2(4) . . ?
C6A C7A C8A 133.2(4) . . ?
N2B C8A N1A 128.9(4) . . ?
N2B C8A C7A 122.5(4) . . ?
N1A C8A C7A 108.6(4) . . ?
F3A C9A C4A 111.5(3) . . ?
F3A C9A C10A 105.7(3) . . ?
C4A C9A C10A 111.9(4) . . ?
F3A C9A C11A 101.2(3) . . ?
C4A C9A C11A 115.4(4) . . ?
C10A C9A C11A 110.2(4) . . ?
F5A C10A F6A 108.1(4) . . ?
F5A C10A F4A 107.5(4) . . ?
F6A C10A F4A 108.2(4) . . ?
F5A C10A C9A 111.9(4) . . ?
F6A C10A C9A 111.0(4) . . ?
F4A C10A C9A 110.1(4) . . ?
F8A C11A F9A 108.2(4) . . ?
F8A C11A F7A 108.5(4) . . ?
F9A C11A F7A 106.1(4) . . ?
F8A C11A C9A 110.7(4) . . ?
F9A C11A C9A 109.0(4) . . ?
F7A C11A C9A 114.1(4) . . ?
F10A C12A C5A 111.4(3) . . ?
F10A C12A C14A 106.5(3) . . ?
C5A C12A C14A 111.2(4) . . ?
F10A C12A C13A 101.8(3) . . ?
C5A C12A C13A 114.7(4) . . ?
C14A C12A C13A 110.6(4) . . ?
F12A C13A F11A 107.5(4) . . ?
F12A C13A F13A 106.8(4) . . ?
F11A C13A F13A 108.2(4) . . ?
F12A C13A C12A 109.7(4) . . ?
F11A C13A C12A 111.0(4) . . ?
F13A C13A C12A 113.4(4) . . ?
F15A C14A F16A 107.6(4) . . ?
F15A C14A F14A 107.9(4) . . ?
F16A C14A F14A 107.9(4) . . ?
F15A C14A C12A 110.6(4) . . ?
F16A C14A C12A 111.1(4) . . ?
F14A C14A C12A 111.6(4) . . ?
C1B N1B C8B 108.6(3) . . ?
C1B N1B Cu1 124.8(3) . . ?
C8B N1B Cu1 126.5(3) . . ?
C1B N2B C8A 121.9(4) . . ?
N2B C1B N1B 129.2(4) . . ?
N2B C1B C2B 122.0(4) . . ?
N1B C1B C2B 108.8(4) . . ?
C3B C2B C7B 119.2(4) . . ?
C3B C2B C1B 133.4(4) . . ?
C7B C2B C1B 107.3(4) . . ?
F1B C3B C2B 117.4(4) . . ?
F1B C3B C4B 119.2(4) . . ?
C2B C3B C4B 123.3(4) . . ?
C3B C4B C5B 117.2(4) . . ?
C3B C4B C9B 115.4(4) . . ?
C5B C4B C9B 127.4(4) . . ?
C6B C5B C4B 117.4(4) . . ?
C6B C5B C12B 115.8(4) . . ?
C4B C5B C12B 126.8(4) . . ?
F2B C6B C7B 117.3(4) . . ?
F2B C6B C5B 118.7(4) . . ?
C7B C6B C5B 124.0(4) . . ?
C6B C7B C2B 118.4(4) . . ?
C6B C7B C8B 135.8(4) . . ?
C2B C7B C8B 105.8(4) . . ?
N2C C8B N1B 127.6(4) . . ?
N2C C8B C7B 122.9(4) . . ?
N1B C8B C7B 109.4(4) . . ?
F3B C9B C11B 106.0(4) . . ?
F3B C9B C4B 110.8(3) . . ?
C11B C9B C4B 112.1(4) . . ?
F3B C9B C10B 102.2(4) . . ?
C11B C9B C10B 109.9(4) . . ?
C4B C9B C10B 115.0(4) . . ?
F5B C10B F6B 106.8(4) . . ?
F5B C10B F4B 107.7(4) . . ?
F6B C10B F4B 108.2(4) . . ?
F5B C10B C9B 109.0(4) . . ?
F6B C10B C9B 114.2(4) . . ?
F4B C10B C9B 110.7(4) . . ?
F8B C11B F9B 107.0(4) . . ?
F8B C11B F7B 108.0(4) . . ?
F9B C11B F7B 106.8(4) . . ?
F8B C11B C9B 112.5(4) . . ?
F9B C11B C9B 111.4(4) . . ?
F7B C11B C9B 110.9(4) . . ?
F10B C12B C5B 110.6(3) . . ?
F10B C12B C13B 105.9(3) . . ?
C5B C12B C13B 113.1(4) . . ?
F10B C12B C14B 101.9(3) . . ?
C5B C12B C14B 113.3(4) . . ?
C13B C12B C14B 111.1(4) . . ?
F11B C13B F13B 108.8(4) . . ?
F11B C13B F12B 108.0(4) . . ?
F13B C13B F12B 107.9(4) . . ?
F11B C13B C12B 110.5(4) . . ?
F13B C13B C12B 111.7(4) . . ?
F12B C13B C12B 109.8(4) . . ?
F15B C14B F14B 106.4(4) . . ?
F15B C14B F16B 108.5(4) . . ?
F14B C14B F16B 106.7(4) . . ?
F15B C14B C12B 114.8(4) . . ?
F14B C14B C12B 109.7(4) . . ?
F16B C14B C12B 110.4(4) . . ?
C8C N1C C1C 109.5(3) . . ?
C8C N1C Cu1 124.5(3) . . ?
C1C N1C Cu1 125.8(3) . . ?
C8B N2C C1C 122.0(4) . . ?
N2C C1C N1C 128.3(4) . . ?
N2C C1C C2C 123.3(4) . . ?
N1C C1C C2C 108.4(4) . . ?
C3C C2C C7C 118.0(4) . . ?
C3C C2C C1C 135.3(4) . . ?
C7C C2C C1C 106.6(4) . . ?
F1C C3C C2C 116.8(4) . . ?
F1C C3C C4C 119.3(4) . . ?
C2C C3C C4C 123.9(4) . . ?
C3C C4C C5C 117.4(4) . . ?
C3C C4C C9C 115.5(4) . . ?
C5C C4C C9C 127.0(4) . . ?
C6C C5C C4C 117.1(4) . . ?
C6C C5C C12C 115.5(4) . . ?
C4C C5C C12C 127.4(4) . . ?
F2C C6C C7C 117.0(4) . . ?
F2C C6C C5C 119.3(4) . . ?
C7C C6C C5C 123.7(4) . . ?
C6C C7C C2C 119.6(4) . . ?
C6C C7C C8C 134.0(4) . . ?
C2C C7C C8C 106.5(4) . . ?
N2D C8C N1C 129.3(4) . . ?
N2D C8C C7C 121.7(4) . . ?
N1C C8C C7C 109.0(4) . . ?
F3C C9C C11C 105.4(3) . . ?
F3C C9C C4C 110.3(3) . . ?
C11C C9C C4C 112.2(4) . . ?
F3C C9C C10C 102.2(3) . . ?
C11C C9C C10C 110.7(4) . . ?
C4C C9C C10C 115.2(4) . . ?
F4C C10C F6C 107.4(4) . . ?
F4C C10C F5C 108.7(4) . . ?
F6C C10C F5C 105.7(4) . . ?
F4C C10C C9C 111.2(4) . . ?
F6C C10C C9C 109.4(3) . . ?
F5C C10C C9C 114.1(4) . . ?
F7C C11C F9C 107.2(4) . . ?
F7C C11C F8C 109.0(4) . . ?
F9C C11C F8C 106.7(4) . . ?
F7C C11C C9C 112.1(4) . . ?
F9C C11C C9C 111.2(4) . . ?
F8C C11C C9C 110.4(4) . . ?
F10C C12C C5C 110.5(3) . . ?
F10C C12C C13C 106.9(3) . . ?
C5C C12C C13C 112.3(4) . . ?
F10C C12C C14C 102.0(3) . . ?
C5C C12C C14C 114.5(4) . . ?
C13C C12C C14C 109.9(4) . . ?
F11C C13C F13C 109.0(4) . . ?
F11C C13C F12C 108.2(4) . . ?
F13C C13C F12C 108.6(4) . . ?
F11C C13C C12C 110.3(4) . . ?
F13C C13C C12C 111.2(4) . . ?
F12C C13C C12C 109.4(4) . . ?
F14C C14C F15C 109.1(4) . . ?
F14C C14C F16C 106.7(4) . . ?
F15C C14C F16C 107.0(4) . . ?
F14C C14C C12C 113.9(4) . . ?
F15C C14C C12C 111.2(4) . . ?
F16C C14C C12C 108.6(4) . . ?
C1D N1D C8D 108.7(3) . . ?
C1D N1D Cu1 125.2(3) . . ?
C8D N1D Cu1 126.0(3) . . ?
C8C N2D C1D 122.0(4) . . ?
N2D C1D N1D 128.4(4) . . ?
N2D C1D C2D 122.2(4) . . ?
N1D C1D C2D 109.4(4) . . ?
C3D C2D C7D 119.5(4) . . ?
C3D C2D C1D 134.4(4) . . ?
C7D C2D C1D 106.0(4) . . ?
F1D C3D C2D 117.3(4) . . ?
F1D C3D C4D 119.2(4) . . ?
C2D C3D C4D 123.5(4) . . ?
C3D C4D C5D 117.1(4) . . ?
C3D C4D C9D 116.1(4) . . ?
C5D C4D C9D 126.7(4) . . ?
C6D C5D C4D 117.3(4) . . ?
C6D C5D C12D 115.4(4) . . ?
C4D C5D C12D 127.3(4) . . ?
F2D C6D C7D 117.4(4) . . ?
F2D C6D C5D 118.7(4) . . ?
C7D C6D C5D 123.9(4) . . ?
C6D C7D C2D 118.3(4) . . ?
C6D C7D C8D 134.6(4) . . ?
C2D C7D C8D 107.1(4) . . ?
N2A C8D N1D 128.2(4) . . ?
N2A C8D C7D 123.0(4) . . ?
N1D C8D C7D 108.8(4) . . ?
F3D C9D C10D 106.2(3) . . ?
F3D C9D C4D 110.8(3) . . ?
C10D C9D C4D 111.0(4) . . ?
F3D C9D C11D 102.5(3) . . ?
C10D C9D C11D 110.3(4) . . ?
C4D C9D C11D 115.4(4) . . ?
F5D C10D F4D 107.0(4) . . ?
F5D C10D F6D 107.9(4) . . ?
F4D C10D F6D 107.2(4) . . ?
F5D C10D C9D 112.1(4) . . ?
F4D C10D C9D 112.1(4) . . ?
F6D C10D C9D 110.3(4) . . ?
F7D C11D F9D 106.3(4) . . ?
F7D C11D F8D 106.9(4) . . ?
F9D C11D F8D 108.5(4) . . ?
F7D C11D C9D 109.3(4) . . ?
F9D C11D C9D 114.0(4) . . ?
F8D C11D C9D 111.5(4) . . ?
F10D C12D C5D 111.1(3) . . ?
F10D C12D C14D 105.2(3) . . ?
C5D C12D C14D 112.3(4) . . ?
F10D C12D C13D 102.2(3) . . ?
C5D C12D C13D 114.1(4) . . ?
C14D C12D C13D 111.1(4) . . ?
F12D C13D F11D 108.2(4) . . ?
F12D C13D F13D 106.0(3) . . ?
F11D C13D F13D 106.5(4) . . ?
F12D C13D C12D 115.0(4) . . ?
F11D C13D C12D 110.6(3) . . ?
F13D C13D C12D 110.0(3) . . ?
F16D C14D F14D 108.4(4) . . ?
F16D C14D F15D 108.5(4) . . ?
F14D C14D F15D 108.0(3) . . ?
F16D C14D C12D 110.1(4) . . ?
F14D C14D C12D 111.7(4) . . ?
F15D C14D C12D 110.0(4) . . ?
C2E C1E H1E1 109.5 . . ?
C2E C1E H1E2 109.5 . . ?
H1E1 C1E H1E2 109.5 . . ?
C2E C1E H1E3 109.5 . . ?
H1E1 C1E H1E3 109.5 . . ?
H1E2 C1E H1E3 109.5 . . ?
O3E C2E O4E 123.5(5) . . ?
O3E C2E C1E 125.2(5) . . ?
O4E C2E C1E 111.3(4) . . ?
C2E O4E C5E 116.2(4) . . ?
O4E C5E C6E 110.8(4) . . ?
O4E C5E H5E1 109.5 . . ?
C6E C5E H5E1 109.5 . . ?
O4E C5E H5E2 109.5 . . ?
C6E C5E H5E2 109.5 . . ?
H5E1 C5E H5E2 108.1 . . ?
C5E C6E H6E1 109.5 . . ?
C5E C6E H6E2 109.5 . . ?
H6E1 C6E H6E2 109.5 . . ?
C5E C6E H6E3 109.5 . . ?
H6E1 C6E H6E3 109.5 . . ?
H6E2 C6E H6E3 109.5 . . ?
C2F C1F H1F1 109.5 . . ?
C2F C1F H1F2 109.5 . . ?
H1F1 C1F H1F2 109.5 . . ?
C2F C1F H1F3 109.5 . . ?
H1F1 C1F H1F3 109.5 . . ?
H1F2 C1F H1F3 109.5 . . ?
O3F C2F O4F' 124.9(12) . . ?
O3F C2F O4F 122.0(8) . . ?
O3F C2F C1F 125.6(5) . . ?
O4F' C2F C1F 108.7(10) . . ?
O4F C2F C1F 112.3(9) . . ?
C2F O4F C5F 115.4(11) . . ?
O4F C5F C6F 107.7(11) . . ?
O4F C5F H5F1 110.1 . . ?
C6F C5F H5F1 110.2 . . ?
O4F C5F H5F2 110.2 . . ?
C6F C5F H5F2 110.2 . . ?
H5F1 C5F H5F2 108.5 . . ?
C2F O4F' C5F' 118.1(16) . . ?
O4F' C5F' C6F' 107.9(13) . . ?
O4F' C5F' H5F3 110.1 . . ?
C6F' C5F' H5F3 110.1 . . ?
O4F' C5F' H5F4 110.1 . . ?
C6F' C5F' H5F4 110.1 . . ?
H5F3 C5F' H5F4 108.4 . . ?
C5F' C6F' H6F4 109.5 . . ?
C5F' C6F' H6F5 109.5 . . ?
H6F4 C6F' H6F5 109.5 . . ?
C5F' C6F' H6F6 109.5 . . ?
H6F4 C6F' H6F6 109.5 . . ?
H6F5 C6F' H6F6 109.5 . . ?

loop_
_geom_bond_atom_site_label_1
_geom_bond_atom_site_label_2
_geom_bond_distance
_geom_bond_site_symmetry_2
_geom_bond_publ_flag
Cu1 N1B 1.952(3) . ?
Cu1 N1D 1.956(3) . ?
Cu1 N1A 1.959(3) . ?
Cu1 N1C 1.963(3) . ?
F1A C3A 1.345(5) . ?
F2A C6A 1.342(5) . ?
F3A C9A 1.368(5) . ?
F4A C10A 1.338(5) . ?
F5A C10A 1.327(5) . ?
F6A C10A 1.331(5) . ?
F7A C11A 1.333(5) . ?
F8A C11A 1.325(5) . ?
F9A C11A 1.327(5) . ?
F10A C12A 1.369(5) . ?
F11A C13A 1.334(5) . ?
F12A C13A 1.321(5) . ?
F13A C13A 1.336(5) . ?
F14A C14A 1.335(5) . ?
F15A C14A 1.327(5) . ?
F16A C14A 1.335(5) . ?
N1A C1A 1.360(5) . ?
N1A C8A 1.364(5) . ?
N2A C8D 1.329(5) . ?
N2A C1A 1.333(5) . ?
C1A C2A 1.461(6) . ?
C2A C7A 1.381(6) . ?
C2A C3A 1.383(6) . ?
C3A C4A 1.384(6) . ?
C4A C5A 1.464(6) . ?
C4A C9A 1.540(6) . ?
C5A C6A 1.385(6) . ?
C5A C12A 1.535(6) . ?
C6A C7A 1.382(6) . ?
C7A C8A 1.454(6) . ?
C8A N2B 1.322(5) . ?
C9A C10A 1.544(6) . ?
C9A C11A 1.578(6) . ?
C12A C14A 1.547(6) . ?
C12A C13A 1.588(6) . ?
F1B C3B 1.345(5) . ?
F2B C6B 1.345(5) . ?
F3B C9B 1.361(5) . ?
F4B C10B 1.340(5) . ?
F5B C10B 1.326(5) . ?
F6B C10B 1.334(5) . ?
F7B C11B 1.340(5) . ?
F8B C11B 1.335(5) . ?
F9B C11B 1.335(6) . ?
F10B C12B 1.373(5) . ?
F11B C13B 1.315(5) . ?
F12B C13B 1.342(5) . ?
F13B C13B 1.323(5) . ?
F14B C14B 1.339(5) . ?
F15B C14B 1.323(5) . ?
F16B C14B 1.343(5) . ?
N1B C1B 1.359(5) . ?
N1B C8B 1.375(5) . ?
N2B C1B 1.316(5) . ?
C1B C2B 1.458(6) . ?
C2B C3B 1.386(6) . ?
C2B C7B 1.389(6) . ?
C3B C4B 1.393(6) . ?
C4B C5B 1.434(6) . ?
C4B C9B 1.548(6) . ?
C5B C6B 1.397(6) . ?
C5B C12B 1.541(6) . ?
C6B C7B 1.373(6) . ?
C7B C8B 1.455(6) . ?
C8B N2C 1.327(5) . ?
C9B C11B 1.544(6) . ?
C9B C10B 1.576(7) . ?
C12B C13B 1.546(6) . ?
C12B C14B 1.572(6) . ?
F1C C3C 1.342(5) . ?
F2C C6C 1.342(5) . ?
F3C C9C 1.372(5) . ?
F4C C10C 1.320(5) . ?
F5C C10C 1.335(5) . ?
F6C C10C 1.332(5) . ?
F7C C11C 1.318(5) . ?
F8C C11C 1.341(5) . ?
F9C C11C 1.322(5) . ?
F10C C12C 1.373(5) . ?
F11C C13C 1.318(6) . ?
F12C C13C 1.339(5) . ?
F13C C13C 1.321(5) . ?
F14C C14C 1.322(5) . ?
F15C C14C 1.331(5) . ?
F16C C14C 1.340(5) . ?
N1C C8C 1.357(5) . ?
N1C C1C 1.367(5) . ?
N2C C1C 1.331(5) . ?
C1C C2C 1.464(6) . ?
C2C C3C 1.384(6) . ?
C2C C7C 1.394(6) . ?
C3C C4C 1.393(6) . ?
C4C C5C 1.449(6) . ?
C4C C9C 1.547(6) . ?
C5C C6C 1.386(6) . ?
C5C C12C 1.546(6) . ?
C6C C7C 1.378(6) . ?
C7C C8C 1.459(6) . ?
C8C N2D 1.324(5) . ?
C9C C11C 1.543(6) . ?
C9C C10C 1.567(6) . ?
C12C C13C 1.554(6) . ?
C12C C14C 1.596(6) . ?
F1D C3D 1.337(5) . ?
F2D C6D 1.348(5) . ?
F3D C9D 1.373(5) . ?
F4D C10D 1.327(5) . ?
F5D C10D 1.325(5) . ?
F6D C10D 1.341(5) . ?
F7D C11D 1.331(5) . ?
F8D C11D 1.341(6) . ?
F9D C11D 1.331(5) . ?
F10D C12D 1.372(5) . ?
F11D C13D 1.336(5) . ?
F12D C13D 1.326(5) . ?
F13D C13D 1.339(5) . ?
F14D C14D 1.331(5) . ?
F15D C14D 1.337(5) . ?
F16D C14D 1.325(5) . ?
N1D C1D 1.360(5) . ?
N1D C8D 1.377(5) . ?
N2D C1D 1.326(5) . ?
C1D C2D 1.460(6) . ?
C2D C3D 1.373(6) . ?
C2D C7D 1.395(6) . ?
C3D C4D 1.388(6) . ?
C4D C5D 1.450(6) . ?
C4D C9D 1.549(6) . ?
C5D C6D 1.392(6) . ?
C5D C12D 1.544(6) . ?
C6D C7D 1.373(6) . ?
C7D C8D 1.448(6) . ?
C9D C10D 1.541(6) . ?
C9D C11D 1.559(6) . ?
C12D C14D 1.553(6) . ?
C12D C13D 1.565(6) . ?
C1E C2E 1.488(7) . ?
C1E H1E1 0.9800 . ?
C1E H1E2 0.9800 . ?
C1E H1E3 0.9800 . ?
C2E O3E 1.203(6) . ?
C2E O4E 1.339(6) . ?
O4E C5E 1.460(6) . ?
C5E C6E 1.499(7) . ?
C5E H5E1 0.9900 . ?
C5E H5E2 0.9900 . ?
C6E H6E1 0.9800 . ?
C6E H6E2 0.9800 . ?
C6E H6E3 0.9800 . ?
C1F C2F 1.492(7) . ?
C1F H1F1 0.9800 . ?
C1F H1F2 0.9800 . ?
C1F H1F3 0.9800 . ?
C2F O3F 1.193(6) . ?
C2F O4F' 1.334(8) . ?
C2F O4F 1.334(8) . ?
O4F C5F 1.447(10) . ?
C5F C6F 1.485(12) . ?
C5F H5F1 0.9900 . ?
C5F H5F2 0.9900 . ?
C6F H6F1 0.9800 . ?
C6F H6F2 0.9800 . ?
C6F H6F3 0.9800 . ?
O4F' C5F' 1.447(10) . ?
C5F' C6F' 1.485(12) . ?
C5F' H5F3 0.9900 . ?
C5F' H5F4 0.9900 . ?
C6F' H6F4 0.9800 . ?
C6F' H6F5 0.9800 . ?
C6F' H6F6 0.9800 . ?

loop_
_geom_torsion_atom_site_label_1
_geom_torsion_atom_site_label_2
_geom_torsion_atom_site_label_3
_geom_torsion_atom_site_label_4
_geom_torsion
_geom_torsion_site_symmetry_1
_geom_torsion_site_symmetry_2
_geom_torsion_site_symmetry_3
_geom_torsion_site_symmetry_4
_geom_torsion_publ_flag
N1B Cu1 N1A C1A -176.0(4) . . . . ?
N1D Cu1 N1A C1A 3.8(4) . . . . ?
N1B Cu1 N1A C8A -2.6(3) . . . . ?
N1D Cu1 N1A C8A 177.2(3) . . . . ?
C8D N2A C1A N1A 2.6(7) . . . . ?
C8D N2A C1A C2A -178.5(4) . . . . ?
C8A N1A C1A N2A -179.5(4) . . . . ?
Cu1 N1A C1A N2A -5.3(7) . . . . ?
C8A N1A C1A C2A 1.4(5) . . . . ?
Cu1 N1A C1A C2A 175.7(3) . . . . ?
N2A C1A C2A C7A -178.7(4) . . . . ?
N1A C1A C2A C7A 0.4(5) . . . . ?
N2A C1A C2A C3A -1.4(8) . . . . ?
N1A C1A C2A C3A 177.7(5) . . . . ?
C7A C2A C3A F1A 176.6(4) . . . . ?
C1A C2A C3A F1A -0.6(7) . . . . ?
C7A C2A C3A C4A -0.5(7) . . . . ?
C1A C2A C3A C4A -177.6(5) . . . . ?
F1A C3A C4A C5A 178.9(4) . . . . ?
C2A C3A C4A C5A -4.2(6) . . . . ?
F1A C3A C4A C9A -1.2(6) . . . . ?
C2A C3A C4A C9A 175.7(4) . . . . ?
C3A C4A C5A C6A 6.9(6) . . . . ?
C9A C4A C5A C6A -173.0(4) . . . . ?
C3A C4A C5A C12A -174.4(4) . . . . ?
C9A C4A C5A C12A 5.7(7) . . . . ?
C4A C5A C6A F2A 175.8(4) . . . . ?
C12A C5A C6A F2A -3.0(6) . . . . ?
C4A C5A C6A C7A -5.6(7) . . . . ?
C12A C5A C6A C7A 175.6(4) . . . . ?
C3A C2A C7A C6A 2.2(6) . . . . ?
C1A C2A C7A C6A -179.9(4) . . . . ?
C3A C2A C7A C8A -179.8(4) . . . . ?
C1A C2A C7A C8A -1.9(5) . . . . ?
F2A C6A C7A C2A 179.6(4) . . . . ?
C5A C6A C7A C2A 1.0(7) . . . . ?
F2A C6A C7A C8A 2.3(7) . . . . ?
C5A C6A C7A C8A -176.3(4) . . . . ?
C1A N1A C8A N2B 175.9(4) . . . . ?
Cu1 N1A C8A N2B 1.5(6) . . . . ?
C1A N1A C8A C7A -2.6(5) . . . . ?
Cu1 N1A C8A C7A -177.0(3) . . . . ?
C2A C7A C8A N2B -175.8(4) . . . . ?
C6A C7A C8A N2B 1.8(7) . . . . ?
C2A C7A C8A N1A 2.9(5) . . . . ?
C6A C7A C8A N1A -179.6(4) . . . . ?
C3A C4A C9A F3A -161.0(4) . . . . ?
C5A C4A C9A F3A 18.9(6) . . . . ?
C3A C4A C9A C10A 80.8(5) . . . . ?
C5A C4A C9A C10A -99.3(5) . . . . ?
C3A C4A C9A C11A -46.3(5) . . . . ?
C5A C4A C9A C11A 133.6(4) . . . . ?
F3A C9A C10A F5A -174.8(3) . . . . ?
C4A C9A C10A F5A -53.1(5) . . . . ?
C11A C9A C10A F5A 76.7(4) . . . . ?
F3A C9A C10A F6A 64.4(4) . . . . ?
C4A C9A C10A F6A -174.0(3) . . . . ?
C11A C9A C10A F6A -44.2(5) . . . . ?
F3A C9A C10A F4A -55.4(4) . . . . ?
C4A C9A C10A F4A 66.3(4) . . . . ?
C11A C9A C10A F4A -163.9(3) . . . . ?
F3A C9A C11A F8A 92.0(4) . . . . ?
C4A C9A C11A F8A -28.5(5) . . . . ?
C10A C9A C11A F8A -156.4(3) . . . . ?
F3A C9A C11A F9A -26.9(4) . . . . ?
C4A C9A C11A F9A -147.4(4) . . . . ?
C10A C9A C11A F9A 84.6(4) . . . . ?
F3A C9A C11A F7A -145.3(3) . . . . ?
C4A C9A C11A F7A 94.2(4) . . . . ?
C10A C9A C11A F7A -33.7(5) . . . . ?
C6A C5A C12A F10A -158.4(4) . . . . ?
C4A C5A C12A F10A 22.9(6) . . . . ?
C6A C5A C12A C14A 83.0(5) . . . . ?
C4A C5A C12A C14A -95.7(5) . . . . ?
C6A C5A C12A C13A -43.5(5) . . . . ?
C4A C5A C12A C13A 137.8(4) . . . . ?
F10A C12A C13A F12A -22.0(5) . . . . ?
C5A C12A C13A F12A -142.4(4) . . . . ?
C14A C12A C13A F12A 90.8(4) . . . . ?
F10A C12A C13A F11A 96.7(4) . . . . ?
C5A C12A C13A F11A -23.7(5) . . . . ?
C14A C12A C13A F11A -150.5(4) . . . . ?
F10A C12A C13A F13A -141.3(4) . . . . ?
C5A C12A C13A F13A 98.3(4) . . . . ?
C14A C12A C13A F13A -28.5(5) . . . . ?
F10A C12A C14A F15A -58.2(5) . . . . ?
C5A C12A C14A F15A 63.4(5) . . . . ?
C13A C12A C14A F15A -167.9(3) . . . . ?
F10A C12A C14A F16A -177.6(3) . . . . ?
C5A C12A C14A F16A -56.0(5) . . . . ?
C13A C12A C14A F16A 72.7(5) . . . . ?
F10A C12A C14A F14A 62.0(5) . . . . ?
C5A C12A C14A F14A -176.5(4) . . . . ?
C13A C12A C14A F14A -47.8(5) . . . . ?
N1A Cu1 N1B C1B 4.0(3) . . . . ?
N1C Cu1 N1B C1B -176.5(3) . . . . ?
N1A Cu1 N1B C8B 178.0(4) . . . . ?
N1C Cu1 N1B C8B -2.5(4) . . . . ?
N1A C8A N2B C1B -0.6(7) . . . . ?
C7A C8A N2B C1B 177.7(4) . . . . ?
C8A N2B C1B N1B 2.3(7) . . . . ?
C8A N2B C1B C2B -177.4(4) . . . . ?
C8B N1B C1B N2B -179.6(4) . . . . ?
Cu1 N1B C1B N2B -4.6(6) . . . . ?
C8B N1B C1B C2B 0.2(5) . . . . ?
Cu1 N1B C1B C2B 175.1(3) . . . . ?
N2B C1B C2B C3B 3.0(8) . . . . ?
N1B C1B C2B C3B -176.8(5) . . . . ?
N2B C1B C2B C7B 179.8(4) . . . . ?
N1B C1B C2B C7B 0.1(5) . . . . ?
C7B C2B C3B F1B -177.4(4) . . . . ?
C1B C2B C3B F1B -0.9(7) . . . . ?
C7B C2B C3B C4B 0.2(7) . . . . ?
C1B C2B C3B C4B 176.7(5) . . . . ?
F1B C3B C4B C5B -176.8(4) . . . . ?
C2B C3B C4B C5B 5.6(7) . . . . ?
F1B C3B C4B C9B 5.2(6) . . . . ?
C2B C3B C4B C9B -172.4(4) . . . . ?
C3B C4B C5B C6B -8.5(6) . . . . ?
C9B C4B C5B C6B 169.2(4) . . . . ?
C3B C4B C5B C12B 169.6(4) . . . . ?
C9B C4B C5B C12B -12.8(7) . . . . ?
C4B C5B C6B F2B -175.3(4) . . . . ?
C12B C5B C6B F2B 6.4(6) . . . . ?
C4B C5B C6B C7B 6.4(6) . . . . ?
C12B C5B C6B C7B -171.9(4) . . . . ?
F2B C6B C7B C2B -178.9(4) . . . . ?
C5B C6B C7B C2B -0.6(7) . . . . ?
F2B C6B C7B C8B 1.2(8) . . . . ?
C5B C6B C7B C8B 179.5(5) . . . . ?
C3B C2B C7B C6B -2.8(6) . . . . ?
C1B C2B C7B C6B 179.8(4) . . . . ?
C3B C2B C7B C8B 177.1(4) . . . . ?
C1B C2B C7B C8B -0.2(5) . . . . ?
C1B N1B C8B N2C -179.2(4) . . . . ?
Cu1 N1B C8B N2C 6.0(6) . . . . ?
C1B N1B C8B C7B -0.3(5) . . . . ?
Cu1 N1B C8B C7B -175.1(3) . . . . ?
C6B C7B C8B N2C -0.8(8) . . . . ?
C2B C7B C8B N2C 179.3(4) . . . . ?
C6B C7B C8B N1B -179.7(5) . . . . ?
C2B C7B C8B N1B 0.3(5) . . . . ?
C3B C4B C9B F3B 159.7(4) . . . . ?
C5B C4B C9B F3B -18.0(6) . . . . ?
C3B C4B C9B C11B -82.2(5) . . . . ?
C5B C4B C9B C11B 100.1(5) . . . . ?
C3B C4B C9B C10B 44.4(5) . . . . ?
C5B C4B C9B C10B -133.3(4) . . . . ?
F3B C9B C10B F5B 23.7(5) . . . . ?
C11B C9B C10B F5B -88.5(5) . . . . ?
C4B C9B C10B F5B 143.8(4) . . . . ?
F3B C9B C10B F6B 143.0(4) . . . . ?
C11B C9B C10B F6B 30.8(5) . . . . ?
C4B C9B C10B F6B -96.8(5) . . . . ?
F3B C9B C10B F4B -94.6(4) . . . . ?
C11B C9B C10B F4B 153.2(4) . . . . ?
C4B C9B C10B F4B 25.6(5) . . . . ?
F3B C9B C11B F8B 178.9(4) . . . . ?
C4B C9B C11B F8B 58.0(5) . . . . ?
C10B C9B C11B F8B -71.3(5) . . . . ?
F3B C9B C11B F9B 58.8(5) . . . . ?
C4B C9B C11B F9B -62.1(5) . . . . ?
C10B C9B C11B F9B 168.6(4) . . . . ?
F3B C9B C11B F7B -60.0(5) . . . . ?
C4B C9B C11B F7B 179.1(4) . . . . ?
C10B C9B C11B F7B 49.8(5) . . . . ?
C6B C5B C12B F10B 160.2(4) . . . . ?
C4B C5B C12B F10B -17.9(6) . . . . ?
C6B C5B C12B C13B -81.1(5) . . . . ?
C4B C5B C12B C13B 100.8(5) . . . . ?
C6B C5B C12B C14B 46.5(5) . . . . ?
C4B C5B C12B C14B -131.5(4) . . . . ?
F10B C12B C13B F11B 59.9(5) . . . . ?
C5B C12B C13B F11B -61.5(5) . . . . ?
C14B C12B C13B F11B 169.7(3) . . . . ?
F10B C12B C13B F13B -178.8(3) . . . . ?
C5B C12B C13B F13B 59.8(5) . . . . ?
C14B C12B C13B F13B -69.0(5) . . . . ?
F10B C12B C13B F12B -59.2(4) . . . . ?
C5B C12B C13B F12B 179.5(3) . . . . ?
C14B C12B C13B F12B 50.7(5) . . . . ?
F10B C12B C14B F15B 142.2(4) . . . . ?
C5B C12B C14B F15B -98.9(4) . . . . ?
C13B C12B C14B F15B 29.8(5) . . . . ?
F10B C12B C14B F14B 22.5(4) . . . . ?
C5B C12B C14B F14B 141.4(4) . . . . ?
C13B C12B C14B F14B -89.9(4) . . . . ?
F10B C12B C14B F16B -94.8(4) . . . . ?
C5B C12B C14B F16B 24.1(5) . . . . ?
C13B C12B C14B F16B 152.8(4) . . . . ?
N1B Cu1 N1C C8C -176.4(3) . . . . ?
N1D Cu1 N1C C8C 3.8(3) . . . . ?
N1B Cu1 N1C C1C -2.5(4) . . . . ?
N1D Cu1 N1C C1C 177.8(4) . . . . ?
N1B C8B N2C C1C -3.7(7) . . . . ?
C7B C8B N2C C1C 177.5(4) . . . . ?
C8B N2C C1C N1C -2.2(7) . . . . ?
C8B N2C C1C C2C 178.4(4) . . . . ?
C8C N1C C1C N2C 180.0(4) . . . . ?
Cu1 N1C C1C N2C 5.2(6) . . . . ?
C8C N1C C1C C2C -0.6(5) . . . . ?
Cu1 N1C C1C C2C -175.3(3) . . . . ?
N2C C1C C2C C3C 2.9(8) . . . . ?
N1C C1C C2C C3C -176.6(5) . . . . ?
N2C C1C C2C C7C 179.0(4) . . . . ?
N1C C1C C2C C7C -0.5(5) . . . . ?
C7C C2C C3C F1C -177.6(4) . . . . ?
C1C C2C C3C F1C -1.8(7) . . . . ?
C7C C2C C3C C4C 1.3(7) . . . . ?
C1C C2C C3C C4C 177.1(5) . . . . ?
F1C C3C C4C C5C -178.1(4) . . . . ?
C2C C3C C4C C5C 3.0(7) . . . . ?
F1C C3C C4C C9C 4.6(6) . . . . ?
C2C C3C C4C C9C -174.3(4) . . . . ?
C3C C4C C5C C6C -5.8(6) . . . . ?
C9C C4C C5C C6C 171.1(4) . . . . ?
C3C C4C C5C C12C 172.4(4) . . . . ?
C9C C4C C5C C12C -10.7(7) . . . . ?
C4C C5C C6C F2C -176.1(4) . . . . ?
C12C C5C C6C F2C 5.5(6) . . . . ?
C4C C5C C6C C7C 4.7(6) . . . . ?
C12C C5C C6C C7C -173.7(4) . . . . ?
F2C C6C C7C C2C -179.6(4) . . . . ?
C5C C6C C7C C2C -0.4(7) . . . . ?
F2C C6C C7C C8C -0.8(7) . . . . ?
C5C C6C C7C C8C 178.4(5) . . . . ?
C3C C2C C7C C6C -2.7(6) . . . . ?
C1C C2C C7C C6C -179.6(4) . . . . ?
C3C C2C C7C C8C 178.2(4) . . . . ?
C1C C2C C7C C8C 1.3(5) . . . . ?
C1C N1C C8C N2D -177.5(4) . . . . ?
Cu1 N1C C8C N2D -2.7(6) . . . . ?
C1C N1C C8C C7C 1.4(5) . . . . ?
Cu1 N1C C8C C7C 176.2(3) . . . . ?
C6C C7C C8C N2D -1.6(8) . . . . ?
C2C C7C C8C N2D 177.3(4) . . . . ?
C6C C7C C8C N1C 179.4(5) . . . . ?
C2C C7C C8C N1C -1.7(5) . . . . ?
C3C C4C C9C F3C 160.2(4) . . . . ?
C5C C4C C9C F3C -16.8(6) . . . . ?
C3C C4C C9C C11C -82.7(5) . . . . ?
C5C C4C C9C C11C 100.3(5) . . . . ?
C3C C4C C9C C10C 45.1(5) . . . . ?
C5C C4C C9C C10C -131.9(4) . . . . ?
F3C C9C C10C F4C -92.0(4) . . . . ?
C11C C9C C10C F4C 156.2(4) . . . . ?
C4C C9C C10C F4C 27.6(5) . . . . ?
F3C C9C C10C F6C 26.5(4) . . . . ?
C11C C9C C10C F6C -85.3(4) . . . . ?
C4C C9C C10C F6C 146.1(4) . . . . ?
F3C C9C C10C F5C 144.7(3) . . . . ?
C11C C9C C10C F5C 32.9(5) . . . . ?
C4C C9C C10C F5C -95.7(4) . . . . ?
F3C C9C C11C F7C 174.4(3) . . . . ?
C4C C9C C11C F7C 54.4(5) . . . . ?
C10C C9C C11C F7C -75.8(5) . . . . ?
F3C C9C C11C F9C 54.5(4) . . . . ?
C4C C9C C11C F9C -65.6(5) . . . . ?
C10C C9C C11C F9C 164.2(3) . . . . ?
F3C C9C C11C F8C -63.8(4) . . . . ?
C4C C9C C11C F8C 176.2(3) . . . . ?
C10C C9C C11C F8C 46.0(5) . . . . ?
C6C C5C C12C F10C 156.6(4) . . . . ?
C4C C5C C12C F10C -21.6(6) . . . . ?
C6C C5C C12C C13C -84.1(5) . . . . ?
C4C C5C C12C C13C 97.7(5) . . . . ?
C6C C5C C12C C14C 42.2(5) . . . . ?
C4C C5C C12C C14C -136.1(4) . . . . ?
F10C C12C C13C F11C 58.7(5) . . . . ?
C5C C12C C13C F11C -62.7(5) . . . . ?
C14C C12C C13C F11C 168.6(4) . . . . ?
F10C C12C C13C F13C 179.8(4) . . . . ?
C5C C12C C13C F13C 58.4(5) . . . . ?
C14C C12C C13C F13C -70.3(5) . . . . ?
F10C C12C C13C F12C -60.3(5) . . . . ?
C5C C12C C13C F12C 178.4(4) . . . . ?
C14C C12C C13C F12C 49.7(5) . . . . ?
F10C C12C C14C F14C 143.3(4) . . . . ?
C5C C12C C14C F14C -97.3(5) . . . . ?
C13C C12C C14C F14C 30.2(5) . . . . ?
F10C C12C C14C F15C -92.9(4) . . . . ?
C5C C12C C14C F15C 26.4(5) . . . . ?
C13C C12C C14C F15C 153.9(4) . . . . ?
F10C C12C C14C F16C 24.6(5) . . . . ?
C5C C12C C14C F16C 143.9(4) . . . . ?
C13C C12C C14C F16C -88.6(4) . . . . ?
N1A Cu1 N1D C1D 175.5(4) . . . . ?
N1C Cu1 N1D C1D -4.0(4) . . . . ?
N1A Cu1 N1D C8D -1.1(4) . . . . ?
N1C Cu1 N1D C8D 179.4(4) . . . . ?
N1C C8C N2D C1D 0.2(7) . . . . ?
C7C C8C N2D C1D -178.6(4) . . . . ?
C8C N2D C1D N1D -0.4(7) . . . . ?
C8C N2D C1D C2D 179.5(4) . . . . ?
C8D N1D C1D N2D -179.8(4) . . . . ?
Cu1 N1D C1D N2D 3.2(6) . . . . ?
C8D N1D C1D C2D 0.3(5) . . . . ?
Cu1 N1D C1D C2D -176.7(3) . . . . ?
N2D C1D C2D C3D -3.8(8) . . . . ?
N1D C1D C2D C3D 176.1(5) . . . . ?
N2D C1D C2D C7D 179.8(4) . . . . ?
N1D C1D C2D C7D -0.2(5) . . . . ?
C7D C2D C3D F1D 178.1(4) . . . . ?
C1D C2D C3D F1D 2.2(7) . . . . ?
C7D C2D C3D C4D -2.4(7) . . . . ?
C1D C2D C3D C4D -178.3(5) . . . . ?
F1D C3D C4D C5D 176.4(4) . . . . ?
C2D C3D C4D C5D -3.0(7) . . . . ?
F1D C3D C4D C9D -6.9(6) . . . . ?
C2D C3D C4D C9D 173.6(4) . . . . ?
C3D C4D C5D C6D 6.2(6) . . . . ?
C9D C4D C5D C6D -170.1(4) . . . . ?
C3D C4D C5D C12D -171.1(4) . . . . ?
C9D C4D C5D C12D 12.6(7) . . . . ?
C4D C5D C6D F2D 176.7(4) . . . . ?
C12D C5D C6D F2D -5.7(6) . . . . ?
C4D C5D C6D C7D -4.4(7) . . . . ?
C12D C5D C6D C7D 173.2(4) . . . . ?
F2D C6D C7D C2D 177.9(4) . . . . ?
C5D C6D C7D C2D -1.0(7) . . . . ?
F2D C6D C7D C8D -0.2(8) . . . . ?
C5D C6D C7D C8D -179.1(5) . . . . ?
C3D C2D C7D C6D 4.4(6) . . . . ?
C1D C2D C7D C6D -178.6(4) . . . . ?
C3D C2D C7D C8D -176.9(4) . . . . ?
C1D C2D C7D C8D 0.0(5) . . . . ?
C1A N2A C8D N1D 0.6(7) . . . . ?
C1A N2A C8D C7D -176.6(4) . . . . ?
C1D N1D C8D N2A -177.9(4) . . . . ?
Cu1 N1D C8D N2A -0.8(6) . . . . ?
C1D N1D C8D C7D -0.3(5) . . . . ?
Cu1 N1D C8D C7D 176.8(3) . . . . ?
C6D C7D C8D N2A -3.8(8) . . . . ?
C2D C7D C8D N2A 177.9(4) . . . . ?
C6D C7D C8D N1D 178.4(5) . . . . ?
C2D C7D C8D N1D 0.1(5) . . . . ?
C3D C4D C9D F3D -157.6(4) . . . . ?
C5D C4D C9D F3D 18.7(6) . . . . ?
C3D C4D C9D C10D 84.7(5) . . . . ?
C5D C4D C9D C10D -99.0(5) . . . . ?
C3D C4D C9D C11D -41.7(6) . . . . ?
C5D C4D C9D C11D 134.6(4) . . . . ?
F3D C9D C10D F5D -178.2(3) . . . . ?
C4D C9D C10D F5D -57.8(5) . . . . ?
C11D C9D C10D F5D 71.4(5) . . . . ?
F3D C9D C10D F4D -57.8(5) . . . . ?
C4D C9D C10D F4D 62.6(5) . . . . ?
C11D C9D C10D F4D -168.2(4) . . . . ?
F3D C9D C10D F6D 61.5(4) . . . . ?
C4D C9D C10D F6D -178.0(3) . . . . ?
C11D C9D C10D F6D -48.9(5) . . . . ?
F3D C9D C11D F7D -25.1(5) . . . . ?
C10D C9D C11D F7D 87.6(5) . . . . ?
C4D C9D C11D F7D -145.6(4) . . . . ?
F3D C9D C11D F9D -143.9(4) . . . . ?
C10D C9D C11D F9D -31.2(5) . . . . ?
C4D C9D C11D F9D 95.6(5) . . . . ?
F3D C9D C11D F8D 92.9(4) . . . . ?
C10D C9D C11D F8D -154.4(4) . . . . ?
C4D C9D C11D F8D -27.7(5) . . . . ?
C6D C5D C12D F10D -161.2(4) . . . . ?
C4D C5D C12D F10D 16.1(6) . . . . ?
C6D C5D C12D C14D 81.3(5) . . . . ?
C4D C5D C12D C14D -101.4(5) . . . . ?
C6D C5D C12D C13D -46.3(5) . . . . ?
C4D C5D C12D C13D 131.0(4) . . . . ?
F10D C12D C13D F12D -141.3(3) . . . . ?
C5D C12D C13D F12D 98.7(4) . . . . ?
C14D C12D C13D F12D -29.5(5) . . . . ?
F10D C12D C13D F11D 95.7(4) . . . . ?
C5D C12D C13D F11D -24.3(5) . . . . ?
C14D C12D C13D F11D -152.5(3) . . . . ?
F10D C12D C13D F13D -21.7(4) . . . . ?
C5D C12D C13D F13D -141.7(4) . . . . ?
C14D C12D C13D F13D 90.1(4) . . . . ?
F10D C12D C14D F16D -60.9(4) . . . . ?
C5D C12D C14D F16D 60.0(5) . . . . ?
C13D C12D C14D F16D -170.8(3) . . . . ?
F10D C12D C14D F14D 178.5(3) . . . . ?
C5D C12D C14D F14D -60.5(5) . . . . ?
C13D C12D C14D F14D 68.7(5) . . . . ?
F10D C12D C14D F15D 58.7(4) . . . . ?
C5D C12D C14D F15D 179.6(3) . . . . ?
C13D C12D C14D F15D -51.2(5) . . . . ?
O3E C2E O4E C5E 2.4(7) . . . . ?
C1E C2E O4E C5E -177.1(4) . . . . ?
C2E O4E C5E C6E 87.0(5) . . . . ?
O3F C2F O4F C5F -3(4) . . . . ?
C1F C2F O4F C5F 173.6(19) . . . . ?
C2F O4F C5F C6F 164(2) . . . . ?
O3F C2F O4F' C5F' -3(5) . . . . ?
C1F C2F O4F' C5F' -173(2) . . . . ?
C2F O4F' C5F' C6F' -92(4) . . . . ?
